data_4301304
loop_
_publ_author_name
'Nathan J. Silvernail'
'Marilyn M. Olmstead'
'Bruce C. Noll'

_publ_contact_author_address
;University of Notre Dame
Department of Chemistry and Biochemistry
251 Nieuwland Science Hall
Notre Dame, IN 46556-5670
;
_publ_contact_author_email W.R.Scheidt.1@nd.edu
_publ_contact_author_fax 1(574)6316652
_publ_contact_author_name 'Professor W. Robert Scheidt'
_publ_contact_author_phone 1(574)6315939
_publ_section_title
;
Tetragonal to Triclinic-A Phase Change for [Fe(TPP)(NO)]
;
_journal_name_full 'Inorganic Chemistry'
_journal_page_first 971
_journal_page_last 977
_journal_paper_doi 10.1021/ic801617q
_journal_volume 48
_journal_year 2009
_chemical_compound_source synthesized
_chemical_formula_moiety 'C44 H28 Fe N5 O'
_chemical_formula_sum 'C44 H28 Fe N5 O'
_chemical_formula_weight 698.56
_chemical_name_common '[Fe(TPP)(NO]'
_chemical_name_systematic
; 
 ? 
;
_space_group_IT_number 87
_symmetry_cell_setting tetragonal
_symmetry_space_group_name_Hall '-I 4'
_symmetry_space_group_name_H-M 'I 4/m'
_atom_sites_solution_hydrogens geom
_atom_sites_solution_primary direct
_atom_sites_solution_secondary difmap
_audit_creation_method SHELXL-97
_cell_angle_alpha 90.00
_cell_angle_beta 90.00
_cell_angle_gamma 90.00
_cell_formula_units_Z 2
_cell_length_a 13.4466(3)
_cell_length_b 13.4466(3)
_cell_length_c 9.7498(5)
_cell_measurement_reflns_used 7738
_cell_measurement_temperature 293(2)
_cell_measurement_theta_max 25.12
_cell_measurement_theta_min 2.58
_cell_volume 1762.87(11)
_computing_data_collection 'APEX2/SAINT (Bruker, 2004)'
_computing_data_reduction 'SAINT/XPREP (Bruker, 2004; Sheldrick, 2001)'
_computing_molecular_graphics 'Platon (Spek, 2004)'
_computing_publication_material 'XCIF (Sheldrick, 2001)'
_computing_structure_refinement 'SHELXL-97 (Sheldrick, 1997)'
_computing_structure_solution 'SHELXS-97 (Sheldrick, 1990)'
_diffrn_ambient_temperature 100(2)
_diffrn_detector_area_resol_mean 8.33
_diffrn_measured_fraction_theta_full 1.000
_diffrn_measured_fraction_theta_max 1.000
_diffrn_measurement_device_type 'Bruker SMART APEX CCD'
_diffrn_measurement_method '\w and \f scans'
_diffrn_radiation_monochromator graphite
_diffrn_radiation_source 'fine-focus sealed tube'
_diffrn_radiation_type MoK\a
_diffrn_radiation_wavelength 0.71073
_diffrn_reflns_av_R_equivalents 0.0310
_diffrn_reflns_av_sigmaI/netI 0.0090
_diffrn_reflns_limit_h_max 17
_diffrn_reflns_limit_h_min -17
_diffrn_reflns_limit_k_max 17
_diffrn_reflns_limit_k_min -17
_diffrn_reflns_limit_l_max 12
_diffrn_reflns_limit_l_min -12
_diffrn_reflns_number 33834
_diffrn_reflns_theta_full 28.23
_diffrn_reflns_theta_max 28.23
_diffrn_reflns_theta_min 2.14
_exptl_absorpt_coefficient_mu 0.470
_exptl_absorpt_correction_T_max 0.9792
_exptl_absorpt_correction_T_min 0.9090
_exptl_absorpt_correction_type multi-scan
_exptl_absorpt_process_details 'Blessing, R.H. ACTA Cryst. (1995) A51,  33-38'
_exptl_crystal_colour 'dark red'
_exptl_crystal_density_diffrn 1.316
_exptl_crystal_density_method 'not measured'
_exptl_crystal_description 'square bipyramid'
_exptl_crystal_F_000 722.6
_exptl_crystal_recrystallization_method 'liquid diffusion (chloroform/methanol)'
_exptl_crystal_size_max 0.21
_exptl_crystal_size_mid 0.20
_exptl_crystal_size_min 0.05
_refine_diff_density_max 0.220
_refine_diff_density_min -0.193
_refine_diff_density_rms 0.037
_refine_ls_extinction_coef 0.0069(10)
_refine_ls_extinction_expression Fc^*^=kFc[1+0.001xFc^2^\l^3^/sin(2\q)]^-1/4^
_refine_ls_extinction_method SHELXL
_refine_ls_goodness_of_fit_ref 1.077
_refine_ls_hydrogen_treatment constr
_refine_ls_matrix_type full
_refine_ls_number_parameters 83
_refine_ls_number_reflns 1155
_refine_ls_number_restraints 0
_refine_ls_restrained_S_all 1.077
_refine_ls_R_factor_all 0.0419
_refine_ls_R_factor_gt 0.0340
_refine_ls_shift/su_max 0.000
_refine_ls_shift/su_mean 0.000
_refine_ls_structure_factor_coef Fsqd
_refine_ls_weighting_details 'calc w=1/[\s^2^(Fo^2^)+(0.0648P)^2^+0.0000P] where P=(Fo^2^+2Fc^2^)/3'
_refine_ls_weighting_scheme calc
_refine_ls_wR_factor_gt 0.0996
_refine_ls_wR_factor_ref 0.1077
_reflns_number_gt 973
_reflns_number_total 1155
_reflns_threshold_expression >2sigma(I)
_cod_data_source_file ic801617q_si_002_09.cif
_cod_data_source_block 290_cryst_2
_cod_depositor_comments
;
The following automatic conversions were performed:
'_symmetry_cell_setting' value 'Tetragonal' changed to 'tetragonal'
according to '/home/saulius/struct/CIF-dictionaries/cif_core.dic'
dictionary named 'cif_core.dic' version 2.4.1 from 2010-06-29.

Automatic conversion script
Id: cif_fix_enum 1527 2010-12-29 10:47:43Z saulius 
;
_cod_original_sg_symbol_Hall '-I 4 '
_cod_original_sg_symbol_H-M 'I 4/m  '
_cod_database_code 4301304

loop_
_symmetry_equiv_pos_as_xyz
'x, y, z'
'-x, -y, z'
'-y, x, z'
'y, -x, z'
'x+1/2, y+1/2, z+1/2'
'-x+1/2, -y+1/2, z+1/2'
'-y+1/2, x+1/2, z+1/2'
'y+1/2, -x+1/2, z+1/2'
'-x, -y, -z'
'x, y, -z'
'y, -x, -z'
'-y, x, -z'
'-x+1/2, -y+1/2, -z+1/2'
'x+1/2, y+1/2, -z+1/2'
'y+1/2, -x+1/2, -z+1/2'
'-y+1/2, x+1/2, -z+1/2'

loop_
_atom_site_label
_atom_site_type_symbol
_atom_site_fract_x
_atom_site_fract_y
_atom_site_fract_z
_atom_site_U_iso_or_equiv
_atom_site_adp_type
_atom_site_occupancy
_atom_site_symmetry_multiplicity
_atom_site_calc_flag
_atom_site_refinement_flags
_atom_site_disorder_assembly
_atom_site_disorder_group
Fe1 Fe 0.5000 0.5000 0.02351(16) 0.0457(5) Uani 0.50 4 d SP . .
N1 N 0.46314(11) 0.35716(12) 0.0000 0.0499(4) Uani 1 2 d S . .
C(M1 C 0.28062(14) 0.37030(15) 0.0000 0.0522(4) Uani 1 2 d S . .
C(A1 C 0.52642(15) 0.27656(14) 0.0000 0.0524(4) Uani 1 2 d S . .
C(A2 C 0.36874(14) 0.31738(14) 0.0000 0.0527(4) Uani 1 2 d S . .
C(B1 C 0.47062(16) 0.18593(15) 0.0000 0.0632(5) Uani 1 2 d S . .
H(B1 H 0.4965 0.1218 0.0000 0.076 Uiso 1 2 calc SR . .
C(B2 C 0.37407(16) 0.21065(15) 0.0000 0.0625(5) Uani 1 2 d S . .
H(B2 H 0.3205 0.1669 0.0000 0.075 Uiso 1 2 calc SR . .
C10 C 0.18473(14) 0.31364(14) 0.0000 0.0547(5) Uani 1 2 d S . .
C11 C 0.13974(14) 0.28742(16) -0.12077(19) 0.0791(5) Uani 1 1 d . . .
H11 H 0.1684 0.3058 -0.2038 0.095 Uiso 1 1 calc R . .
C12 C 0.05158(14) 0.23357(17) -0.1201(2) 0.0877(6) Uani 1 1 d . . .
H12 H 0.0218 0.2160 -0.2027 0.105 Uiso 1 1 calc R . .
C13 C 0.00852(16) 0.20639(18) 0.0000 0.0755(7) Uani 1 2 d S . .
H13 H -0.0500 0.1695 0.0000 0.091 Uiso 1 2 calc SR . .
N2 N 0.5000 0.5000 0.2004(5) 0.0470(9) Uani 0.50 4 d SP . .
O1 O 0.512(9) 0.4626(13) 0.2978(9) 0.10(2) Uani 0.13 1 d P . .

loop_
_atom_site_aniso_label
_atom_site_aniso_U_11
_atom_site_aniso_U_22
_atom_site_aniso_U_33
_atom_site_aniso_U_23
_atom_site_aniso_U_13
_atom_site_aniso_U_12
Fe1 0.0421(2) 0.0421(2) 0.0530(13) 0.000 0.000 0.000
N1 0.0457(8) 0.0464(8) 0.0575(9) 0.000 0.000 -0.0007(6)
C(M1 0.0473(9) 0.0529(10) 0.0564(10) 0.000 0.000 -0.0048(7)
C(A1 0.0531(10) 0.0449(9) 0.0592(10) 0.000 0.000 0.0009(7)
C(A2 0.0503(10) 0.0478(9) 0.0599(11) 0.000 0.000 -0.0050(7)
C(B1 0.0591(11) 0.0448(10) 0.0858(14) 0.000 0.000 -0.0006(8)
C(B2 0.0555(11) 0.0473(10) 0.0847(14) 0.000 0.000 -0.0059(8)
C10 0.0448(9) 0.0505(10) 0.0688(12) 0.000 0.000 -0.0018(7)
C11 0.0688(10) 0.0979(13) 0.0706(10) 0.0022(9) -0.0051(8) -0.0238(9)
C12 0.0678(10) 0.0978(14) 0.0975(14) -0.0039(11) -0.0207(10) -0.0216(9)
C13 0.0447(10) 0.0603(12) 0.121(2) 0.000 0.000 -0.0060(9)
N2 0.0422(12) 0.0422(12) 0.057(3) 0.000 0.000 0.000
O1 0.17(6) 0.071(6) 0.062(4) 0.022(9) -0.031(17) -0.03(2)

loop_
_atom_type_symbol
_atom_type_description
_atom_type_scat_dispersion_real
_atom_type_scat_dispersion_imag
_atom_type_scat_source
C C 0.0033 0.0016 'International Tables Vol C Tables 4.2.6.8 and 6.1.1.4'
H H 0.0000 0.0000 'International Tables Vol C Tables 4.2.6.8 and 6.1.1.4'
Fe Fe 0.3463 0.8444 'International Tables Vol C Tables 4.2.6.8 and 6.1.1.4'
N N 0.0061 0.0033 'International Tables Vol C Tables 4.2.6.8 and 6.1.1.4'
O O 0.0106 0.0060 'International Tables Vol C Tables 4.2.6.8 and 6.1.1.4'

loop_
_geom_angle_atom_site_label_1
_geom_angle_atom_site_label_2
_geom_angle_atom_site_label_3
_geom_angle
_geom_angle_site_symmetry_1
_geom_angle_site_symmetry_3
_geom_angle_publ_flag
Fe1 Fe1 N2 179.997(1) 9_665 . ?
Fe1 Fe1 N1 83.41(5) 9_665 11_565 ?
N2 Fe1 N1 96.59(4) . 11_565 ?
Fe1 Fe1 N1 83.41(4) 9_665 3_655 ?
N2 Fe1 N1 96.59(4) . 3_655 ?
N1 Fe1 N1 166.82(9) 11_565 3_655 ?
Fe1 Fe1 N1 83.41(4) 9_665 9_665 ?
N2 Fe1 N1 96.59(4) . 9_665 ?
N1 Fe1 N1 89.244(10) 11_565 9_665 ?
N1 Fe1 N1 89.244(10) 3_655 9_665 ?
Fe1 Fe1 N1 83.41(4) 9_665 . ?
N2 Fe1 N1 96.59(4) . . ?
N1 Fe1 N1 89.246(10) 11_565 . ?
N1 Fe1 N1 89.245(10) 3_655 . ?
N1 Fe1 N1 166.82(9) 9_665 . ?
N2 Fe1 N2 180.0 . 9_665 ?
N1 Fe1 N2 83.41(4) 11_565 9_665 ?
N1 Fe1 N2 83.41(4) 3_655 9_665 ?
N1 Fe1 N2 83.41(4) 9_665 9_665 ?
N1 Fe1 N2 83.41(4) . 9_665 ?
C(A2 N1 C(A1 105.29(15) . . ?
C(A2 N1 Fe1 127.03(13) . . ?
C(A1 N1 Fe1 127.11(13) . . ?
C(A2 N1 Fe1 127.03(13) . 9_665 ?
C(A1 N1 Fe1 127.11(13) . 9_665 ?
C(A2 C(M1 C(A1 123.24(18) . 11_565 ?
C(A2 C(M1 C10 118.43(17) . . ?
C(A1 C(M1 C10 118.33(17) 11_565 . ?
N1 C(A1 C(M1 125.88(17) . 3_655 ?
N1 C(A1 C(B1 110.24(18) . . ?
C(M1 C(A1 C(B1 123.87(18) 3_655 . ?
N1 C(A2 C(M1 126.17(17) . . ?
N1 C(A2 C(B2 109.98(18) . . ?
C(M1 C(A2 C(B2 123.85(19) . . ?
C(B2 C(B1 C(A1 107.26(18) . . ?
C(B2 C(B1 H(B1 126.4 . . ?
C(A1 C(B1 H(B1 126.4 . . ?
C(B1 C(B2 C(A2 107.22(18) . . ?
C(B1 C(B2 H(B2 126.4 . . ?
C(A2 C(B2 H(B2 126.4 . . ?
C11 C10 C11 118.5(2) . 10 ?
C11 C10 C(M1 120.74(10) . . ?
C11 C10 C(M1 120.74(10) 10 . ?
C10 C11 C12 120.45(18) . . ?
C10 C11 H11 119.8 . . ?
C12 C11 H11 119.8 . . ?
C13 C12 C11 120.60(19) . . ?
C13 C12 H12 119.7 . . ?
C11 C12 H12 119.7 . . ?
C12 C13 C12 119.4(2) 10 . ?
C12 C13 H13 120.3 10 . ?
C12 C13 H13 120.3 . . ?
O1 N2 O1 58(4) 4_565 3_655 ?
O1 N2 O1 58(4) . 2_665 ?
O1 N2 Fe1 151(2) . . ?
O1 N2 Fe1 151(2) 4_565 . ?
O1 N2 Fe1 151(2) 3_655 . ?
O1 N2 Fe1 151(2) 2_665 . ?
O1 N2 Fe1 151(2) . 9_665 ?
O1 N2 Fe1 151(2) 4_565 9_665 ?
O1 N2 Fe1 151(2) 3_655 9_665 ?
O1 N2 Fe1 151(2) 2_665 9_665 ?
O1 O1 N2 69.9(15) 4_565 . ?
O1 O1 N2 69.9(14) 3_655 . ?
O1 O1 N2 61(2) 2_665 . ?

loop_
_geom_bond_atom_site_label_1
_geom_bond_atom_site_label_2
_geom_bond_distance
_geom_bond_site_symmetry_2
_geom_bond_publ_flag
Fe1 N2 1.725(5) . ?
Fe1 N1 1.9968(16) . ?
Fe1 N2 2.183(5) 9_665 ?
N1 C(A2 1.378(2) . ?
N1 C(A1 1.378(2) . ?
N1 Fe1 1.9969(16) 9_665 ?
C(M1 C(A2 1.382(3) . ?
C(M1 C(A1 1.390(3) 11_565 ?
C(M1 C10 1.498(3) . ?
C(A1 C(M1 1.390(3) 3_655 ?
C(A1 C(B1 1.431(3) . ?
C(A2 C(B2 1.437(3) . ?
C(B1 C(B2 1.340(3) . ?
C(B1 H(B1 0.9300 . ?
C(B2 H(B2 0.9300 . ?
C10 C11 1.370(2) . ?
C10 C11 1.370(2) 10 ?
C11 C12 1.389(2) . ?
C11 H11 0.9300 . ?
C12 C13 1.356(3) . ?
C12 H12 0.9300 . ?
C13 C12 1.356(3) 10 ?
C13 H13 0.9300 . ?
N2 O1 1.09(3) . ?
N2 Fe1 2.183(5) 9_665 ?
